data_2020841
loop_
_publ_author_name
'Wiedemann, Dennis'
'Kohl, Julia'

_publ_section_title
;
 Invariom-model refinement and Hirshfeld surface analysis of well-ordered
 solvent-free dibenzo-21-crown-7
;
_journal_coeditor_code SK3663
_journal_issue 9
_journal_name_full 'Acta Crystallographica Section C Structural Chemistry'
_journal_paper_doi 10.1107/S2053229617011160
_journal_volume 73
_journal_year 2017
_chemical_formula_iupac 'C22 H28 O7'
_chemical_formula_moiety 'C22 H28 O7'
_chemical_formula_sum 'C22 H28 O7'
_chemical_formula_weight 404.44
_chemical_melting_point 388
_chemical_name_common dibenzo-21-crown-7
_chemical_name_systematic
;
Dibenzo[<i>b</i>,<i>k</i>][1,4,7,10,13,16,19]heptaoxacyclohenicosa-2,11-diene
;
_space_group_crystal_system monoclinic
_space_group_IT_number 14
_space_group_name_Hall '-P 2ybc'
_space_group_name_H-M_alt 'P 1 21/c 1'
_symmetry_space_group_name_Hall '-P 2ybc'
_symmetry_space_group_name_H-M 'P 1 21/c 1'
_atom_sites_solution_hydrogens difmap
_atom_sites_solution_primary dual
_cell_angle_alpha 90
_cell_angle_beta 94.1240(10)
_cell_angle_gamma 90
_cell_formula_units_Z 4
_cell_length_a 4.98010(10)
_cell_length_b 17.4771(2)
_cell_length_c 23.1000(2)
_cell_measurement_reflns_used 7438
_cell_measurement_temperature 150.00(10)
_cell_measurement_theta_max 73.5090
_cell_measurement_theta_min 2.5140
_cell_volume 2005.37(5)
_computing_cell_refinement
;
CrysAlis PRO (Rigaku Oxford Diffraction, 2015)
;
_computing_data_collection
;
CrysAlis PRO (Rigaku Oxford Diffraction, 2015)
;
_computing_data_reduction
;
CrysAlis PRO (Rigaku Oxford Diffraction, 2015)
;
_computing_molecular_graphics
;
ORTEP-3 for Windows (Farrugia, 2012) and
Mercury (Macrae <i>et al.</i>,  2008)
;
_computing_publication_material
;
OLEX2 (Dolomanov <i>et al.</i>,  2009)
;
_computing_structure_refinement
;
SHELXL2016 (Sheldrick, 2015b)
;
_computing_structure_solution
;
SHELXT (Sheldrick, 2015a)
;
_diffrn_ambient_temperature 150.00(10)
_diffrn_detector_area_resol_mean 10.5435
_diffrn_measured_fraction_theta_full 1.000
_diffrn_measured_fraction_theta_max 0.970
_diffrn_measurement_device '\k-geometry diffractometer'
_diffrn_measurement_device_type 'Agilent SuperNova (Single Source)'
_diffrn_measurement_method '\w scans'
_diffrn_radiation_monochromator mirror
_diffrn_radiation_type 'Cu K\a'
_diffrn_radiation_wavelength 1.54184
_diffrn_reflns_av_R_equivalents 0.0177
_diffrn_reflns_limit_h_max 6
_diffrn_reflns_limit_h_min -5
_diffrn_reflns_limit_k_max 21
_diffrn_reflns_limit_k_min -21
_diffrn_reflns_limit_l_max 28
_diffrn_reflns_limit_l_min -27
_diffrn_reflns_number 13236
_diffrn_reflns_theta_full 67.500
_diffrn_reflns_theta_max 73.657
_diffrn_reflns_theta_min 3.174
_exptl_absorpt_coefficient_mu 0.823
_exptl_absorpt_correction_T_max 1.000
_exptl_absorpt_correction_T_min 0.598
_exptl_absorpt_correction_type gaussian
_exptl_absorpt_process_details
;
(CrysAlis PRO; Rigaku Oxford Diffraction, 2015)
;
_exptl_crystal_colour colourless
_exptl_crystal_density_diffrn 1.340
_exptl_crystal_density_method 'not measured'
_exptl_crystal_description shard
_exptl_crystal_F_000 864
_exptl_crystal_size_max 0.738
_exptl_crystal_size_mid 0.138
_exptl_crystal_size_min 0.075
_refine_diff_density_max 0.389
_refine_diff_density_min -0.283
_refine_ls_extinction_method none
_refine_ls_goodness_of_fit_ref 1.048
_refine_ls_hydrogen_treatment constr
_refine_ls_matrix_type full
_refine_ls_number_parameters 262
_refine_ls_number_reflns 3925
_refine_ls_number_restraints 0
_refine_ls_restrained_S_all 1.048
_refine_ls_R_factor_all 0.0417
_refine_ls_R_factor_gt 0.0378
_refine_ls_shift/su_max 0.000
_refine_ls_shift/su_mean 0.000
_refine_ls_structure_factor_coef Fsqd
_refine_ls_weighting_details 'w=1/[\s^2^(Fo^2^)+(0.0497P)^2^+0.7337P] where P=(Fo^2^+2Fc^2^)/3'
_refine_ls_weighting_scheme calc
_refine_ls_wR_factor_gt 0.0997
_refine_ls_wR_factor_ref 0.1029
_reflns_number_gt 3559
_reflns_number_total 3925
_reflns_threshold_expression I>2\s(I)
_cod_data_source_file sk3663sup1.cif
_cod_data_source_block IAM
_cod_database_code 2020841
_shelx_space_group_comment
;
The symmetry employed for this shelxl refinement is uniquely defined
by the following loop, which should always be used as a source of
symmetry information in preference to the above space-group names.
They are only intended as comments.
;

loop_
_space_group_symop_operation_xyz
'x, y, z'
'-x, y+1/2, -z+1/2'
'-x, -y, -z'
'x, -y-1/2, z-1/2'

loop_
_atom_site_type_symbol
_atom_site_label
_atom_site_fract_x
_atom_site_fract_y
_atom_site_fract_z
_atom_site_U_iso_or_equiv
_atom_site_adp_type
_atom_site_calc_flag
_atom_site_occupancy
C C2 1.0441(3) 0.65491(8) 0.55310(6) 0.0297(3) Uani d 1
H H2A 1.144473 0.699349 0.539126 0.036 Uiso calc 1
H H2B 0.933591 0.672147 0.584572 0.036 Uiso calc 1
C C3 0.8681(3) 0.61985(7) 0.50392(6) 0.0284(3) Uani d 1
H H3A 0.979783 0.600009 0.473489 0.034 Uiso calc 1
H H3B 0.760709 0.577146 0.518369 0.034 Uiso calc 1
C C5 0.5116(2) 0.66076(7) 0.43693(5) 0.0263(3) Uani d 1
C C6 0.4900(3) 0.58992(8) 0.41022(6) 0.0296(3) Uani d 1
H H6 0.611055 0.549979 0.422126 0.036 Uiso calc 1
C C7 0.2897(3) 0.57723(8) 0.36571(6) 0.0330(3) Uani d 1
H H7 0.277119 0.528863 0.346947 0.040 Uiso calc 1
C C8 0.1107(3) 0.63442(8) 0.34888(6) 0.0333(3) Uani d 1
H H8 -0.026797 0.625078 0.319046 0.040 Uiso calc 1
C C9 0.1303(3) 0.70585(8) 0.37543(6) 0.0312(3) Uani d 1
H H9 0.006182 0.745160 0.363804 0.037 Uiso calc 1
C C10 0.3313(3) 0.71958(7) 0.41884(5) 0.0272(3) Uani d 1
C C12 0.1548(3) 0.84138(8) 0.44420(6) 0.0354(3) Uani d 1
H H12A -0.006134 0.817332 0.459237 0.042 Uiso calc 1
H H12B 0.109109 0.857535 0.403608 0.042 Uiso calc 1
C C13 0.2412(3) 0.90949(8) 0.48085(6) 0.0400(3) Uani d 1
H H13A 0.406919 0.930919 0.465993 0.048 Uiso calc 1
H H13B 0.099447 0.949141 0.475868 0.048 Uiso calc 1
C C15 0.5467(3) 0.85913(10) 0.55533(7) 0.0431(4) Uani d 1
H H15A 0.680158 0.878400 0.529116 0.052 Uiso calc 1
H H15B 0.529938 0.803124 0.549722 0.052 Uiso calc 1
C C16 0.6416(3) 0.87554(9) 0.61641(7) 0.0418(4) Uani d 1
H H16A 0.833382 0.860914 0.623103 0.050 Uiso calc 1
H H16B 0.626119 0.931038 0.624099 0.050 Uiso calc 1
C C18 0.5696(3) 0.84884(9) 0.71328(7) 0.0413(3) Uani d 1
H H18A 0.462399 0.891458 0.727912 0.050 Uiso calc 1
H H18B 0.761253 0.864425 0.716177 0.050 Uiso calc 1
C C19 0.5352(3) 0.77915(8) 0.74954(6) 0.0343(3) Uani d 1
H H19A 0.558938 0.792103 0.791319 0.041 Uiso calc 1
H H19B 0.353259 0.757138 0.741314 0.041 Uiso calc 1
C C21 0.7615(3) 0.66002(7) 0.76567(6) 0.0284(3) Uani d 1
C C22 0.6198(3) 0.64255(8) 0.81321(6) 0.0326(3) Uani d 1
H H22 0.494445 0.678260 0.826614 0.039 Uiso calc 1
C C23 0.6602(3) 0.57274(8) 0.84152(6) 0.0362(3) Uani d 1
H H23 0.561808 0.561065 0.874138 0.043 Uiso calc 1
C C24 0.8411(3) 0.52054(8) 0.82273(6) 0.0363(3) Uani d 1
H H24 0.867921 0.473103 0.842373 0.044 Uiso calc 1
C C25 0.9854(3) 0.53739(8) 0.77473(6) 0.0329(3) Uani d 1
H H25 1.111404 0.501449 0.761901 0.039 Uiso calc 1
C C26 0.9459(2) 0.60618(7) 0.74572(6) 0.0283(3) Uani d 1
C C28 1.2710(2) 0.57773(8) 0.67757(6) 0.0290(3) Uani d 1
H H28A 1.191303 0.527226 0.667225 0.035 Uiso calc 1
H H28B 1.416418 0.570221 0.708571 0.035 Uiso calc 1
C C29 1.3829(3) 0.61383(8) 0.62507(6) 0.0316(3) Uani d 1
H H29A 1.390228 0.670029 0.630294 0.038 Uiso calc 1
H H29B 1.568907 0.595295 0.621641 0.038 Uiso calc 1
O O1 1.2240(2) 0.59634(6) 0.57316(4) 0.0395(3) Uani d 1
O O4 0.69569(18) 0.67957(5) 0.48126(4) 0.0302(2) Uani d 1
O O11 0.37362(19) 0.78814(5) 0.44656(4) 0.0323(2) Uani d 1
O O14 0.2914(2) 0.89471(6) 0.54092(4) 0.0422(3) Uani d 1
O O17 0.4851(2) 0.83391(6) 0.65474(5) 0.0439(3) Uani d 1
O O20 0.7371(2) 0.72584(5) 0.73445(4) 0.0354(2) Uani d 1
O O27 1.06917(19) 0.62778(5) 0.69739(4) 0.0331(2) Uani d 1

loop_
_atom_site_aniso_label
_atom_site_aniso_U_11
_atom_site_aniso_U_22
_atom_site_aniso_U_33
_atom_site_aniso_U_12
_atom_site_aniso_U_13
_atom_site_aniso_U_23
C2 0.0276(6) 0.0300(7) 0.0313(7) 0.0043(5) 0.0006(5) -0.0009(5)
C3 0.0262(6) 0.0282(6) 0.0304(6) 0.0042(5) 0.0004(5) -0.0001(5)
C5 0.0219(6) 0.0304(6) 0.0266(6) 0.0000(5) 0.0025(5) -0.0008(5)
C6 0.0249(6) 0.0283(6) 0.0357(7) 0.0041(5) 0.0018(5) -0.0027(5)
C7 0.0302(7) 0.0320(7) 0.0365(7) -0.0008(5) 0.0008(5) -0.0068(6)
C8 0.0286(7) 0.0388(8) 0.0317(7) -0.0012(5) -0.0030(5) -0.0013(6)
C9 0.0282(7) 0.0329(7) 0.0321(7) 0.0039(5) 0.0001(5) 0.0042(5)
C10 0.0281(6) 0.0262(6) 0.0278(6) 0.0012(5) 0.0054(5) -0.0002(5)
C12 0.0371(7) 0.0312(7) 0.0378(7) 0.0121(6) 0.0031(6) 0.0015(6)
C13 0.0529(9) 0.0323(7) 0.0353(7) 0.0120(7) 0.0066(6) -0.0001(6)
C15 0.0406(8) 0.0492(9) 0.0399(8) 0.0075(7) 0.0060(6) -0.0043(7)
C16 0.0408(8) 0.0411(8) 0.0440(8) -0.0008(6) 0.0056(6) -0.0073(6)
C18 0.0532(9) 0.0323(7) 0.0377(8) 0.0043(7) -0.0015(7) -0.0036(6)
C19 0.0366(7) 0.0316(7) 0.0349(7) 0.0064(6) 0.0038(6) -0.0052(6)
C21 0.0273(6) 0.0262(6) 0.0313(6) -0.0026(5) -0.0014(5) -0.0049(5)
C22 0.0318(7) 0.0317(7) 0.0345(7) -0.0029(5) 0.0041(5) -0.0071(5)
C23 0.0376(8) 0.0368(8) 0.0344(7) -0.0071(6) 0.0046(6) -0.0021(6)
C24 0.0367(7) 0.0310(7) 0.0406(8) -0.0044(6) -0.0015(6) 0.0026(6)
C25 0.0278(7) 0.0304(7) 0.0400(7) 0.0003(5) -0.0013(5) -0.0034(6)
C26 0.0236(6) 0.0303(7) 0.0305(6) -0.0028(5) -0.0014(5) -0.0048(5)
C28 0.0218(6) 0.0309(7) 0.0338(7) 0.0037(5) -0.0015(5) -0.0061(5)
C29 0.0270(7) 0.0353(7) 0.0320(7) 0.0037(5) -0.0017(5) -0.0038(5)
O1 0.0458(6) 0.0367(5) 0.0338(5) 0.0139(4) -0.0116(4) -0.0084(4)
O4 0.0272(5) 0.0287(5) 0.0338(5) 0.0050(4) -0.0042(4) -0.0042(4)
O11 0.0319(5) 0.0267(5) 0.0378(5) 0.0061(4) -0.0005(4) -0.0043(4)
O14 0.0436(6) 0.0504(6) 0.0335(5) 0.0113(5) 0.0078(4) -0.0021(5)
O17 0.0525(6) 0.0431(6) 0.0355(5) -0.0040(5) -0.0007(5) 0.0012(4)
O20 0.0387(5) 0.0302(5) 0.0383(5) 0.0064(4) 0.0099(4) 0.0006(4)
O27 0.0310(5) 0.0335(5) 0.0353(5) 0.0063(4) 0.0068(4) -0.0003(4)

loop_
_atom_type_symbol
_atom_type_description
_atom_type_scat_dispersion_real
_atom_type_scat_dispersion_imag
_atom_type_scat_source
C C 0.0181 0.0091 'International Tables Vol C Tables 4.2.6.8 and 6.1.1.4'
H H 0.0000 0.0000 'International Tables Vol C Tables 4.2.6.8 and 6.1.1.4'
O O 0.0492 0.0322 'International Tables Vol C Tables 4.2.6.8 and 6.1.1.4'

loop_
_exptl_crystal_face_index_h
_exptl_crystal_face_index_k
_exptl_crystal_face_index_l
_exptl_crystal_face_perp_dist
0 1 -15 0.0324
-3 -2 1 0.3787
3 2 -1 0.3315
0 -2 15 0.0447
0 -11 -1 0.0594
0 2 15 0.0361
-1 -2 15 0.1083
0 -8 -11 0.0451
0 4 -14 0.0357
1 -10 6 0.1033
0 11 2 0.0773
1 -9 -8 0.1072
1 11 -2 0.1186
0 -3 14 0.0365

loop_
_geom_angle_atom_site_label_1
_geom_angle_atom_site_label_2
_geom_angle_atom_site_label_3
_geom_angle
_geom_angle_publ_flag
H2A C2 H2B 108.7 yes
C3 C2 H2A 110.6 yes
C3 C2 H2B 110.6 yes
O1 C2 H2A 110.6 yes
O1 C2 H2B 110.6 yes
O1 C2 C3 105.76(10) yes
C2 C3 H3A 110.5 yes
C2 C3 H3B 110.5 yes
H3A C3 H3B 108.7 yes
O4 C3 C2 106.26(10) yes
O4 C3 H3A 110.5 yes
O4 C3 H3B 110.5 yes
C6 C5 C10 119.54(12) yes
O4 C5 C6 125.21(12) yes
O4 C5 C10 115.24(11) yes
C5 C6 H6 120.1 yes
C5 C6 C7 119.89(12) yes
C7 C6 H6 120.1 yes
C6 C7 H7 119.8 yes
C8 C7 C6 120.39(13) yes
C8 C7 H7 119.8 yes
C7 C8 H8 119.9 yes
C7 C8 C9 120.23(12) yes
C9 C8 H8 119.9 yes
C8 C9 H9 120.0 yes
C10 C9 C8 119.91(12) yes
C10 C9 H9 120.0 yes
C9 C10 C5 120.01(12) yes
O11 C10 C5 115.27(11) yes
O11 C10 C9 124.71(12) yes
H12A C12 H12B 108.4 yes
C13 C12 H12A 110.1 yes
C13 C12 H12B 110.1 yes
O11 C12 H12A 110.1 yes
O11 C12 H12B 110.1 yes
O11 C12 C13 107.87(12) yes
C12 C13 H13A 108.4 yes
C12 C13 H13B 108.4 yes
H13A C13 H13B 107.5 yes
O14 C13 C12 115.47(12) yes
O14 C13 H13A 108.4 yes
O14 C13 H13B 108.4 yes
H15A C15 H15B 108.1 yes
C16 C15 H15A 109.5 yes
C16 C15 H15B 109.5 yes
O14 C15 H15A 109.5 yes
O14 C15 H15B 109.5 yes
O14 C15 C16 110.73(12) yes
C15 C16 H16A 109.7 yes
C15 C16 H16B 109.7 yes
H16A C16 H16B 108.2 yes
O17 C16 C15 109.99(13) yes
O17 C16 H16A 109.7 yes
O17 C16 H16B 109.7 yes
H18A C18 H18B 108.1 yes
C19 C18 H18A 109.6 yes
C19 C18 H18B 109.6 yes
O17 C18 H18A 109.6 yes
O17 C18 H18B 109.6 yes
O17 C18 C19 110.35(12) yes
C18 C19 H19A 110.4 yes
C18 C19 H19B 110.4 yes
H19A C19 H19B 108.6 yes
O20 C19 C18 106.42(12) yes
O20 C19 H19A 110.4 yes
O20 C19 H19B 110.4 yes
C22 C21 C26 119.51(12) yes
O20 C21 C22 125.29(12) yes
O20 C21 C26 115.20(12) yes
C21 C22 H22 119.9 yes
C21 C22 C23 120.14(13) yes
C23 C22 H22 119.9 yes
C22 C23 H23 119.7 yes
C24 C23 C22 120.62(13) yes
C24 C23 H23 119.7 yes
C23 C24 H24 120.1 yes
C23 C24 C25 119.86(13) yes
C25 C24 H24 120.1 yes
C24 C25 H25 119.8 yes
C26 C25 C24 120.31(13) yes
C26 C25 H25 119.8 yes
C25 C26 C21 119.55(13) yes
O27 C26 C21 115.01(12) yes
O27 C26 C25 125.43(12) yes
H28A C28 H28B 108.4 yes
C29 C28 H28A 110.1 yes
C29 C28 H28B 110.1 yes
O27 C28 H28A 110.1 yes
O27 C28 H28B 110.1 yes
O27 C28 C29 108.05(11) yes
C28 C29 H29A 109.2 yes
C28 C29 H29B 109.2 yes
H29A C29 H29B 107.9 yes
O1 C29 C28 111.89(11) yes
O1 C29 H29A 109.2 yes
O1 C29 H29B 109.2 yes
C2 O1 C29 114.92(10) yes
C5 O4 C3 116.94(10) yes
C10 O11 C12 117.42(10) yes
C13 O14 C15 113.46(11) yes
C18 O17 C16 111.29(12) yes
C21 O20 C19 117.34(11) yes
C26 O27 C28 117.35(10) yes

loop_
_geom_bond_atom_site_label_1
_geom_bond_atom_site_label_2
_geom_bond_distance
_geom_bond_publ_flag
C2 H2A 0.9900 yes
C2 H2B 0.9900 yes
C2 C3 1.5138(18) yes
C2 O1 1.4160(16) yes
C3 H3A 0.9900 yes
C3 H3B 0.9900 yes
C3 O4 1.4267(15) yes
C5 C6 1.3841(18) yes
C5 C10 1.4085(18) yes
C5 O4 1.3646(15) yes
C6 H6 0.9500 yes
C6 C7 1.3977(19) yes
C7 H7 0.9500 yes
C7 C8 1.377(2) yes
C8 H8 0.9500 yes
C8 C9 1.391(2) yes
C9 H9 0.9500 yes
C9 C10 1.3858(19) yes
C10 O11 1.3678(16) yes
C12 H12A 0.9900 yes
C12 H12B 0.9900 yes
C12 C13 1.505(2) yes
C12 O11 1.4308(15) yes
C13 H13A 0.9900 yes
C13 H13B 0.9900 yes
C13 O14 1.4159(18) yes
C15 H15A 0.9900 yes
C15 H15B 0.9900 yes
C15 C16 1.483(2) yes
C15 O14 1.4328(19) yes
C16 H16A 0.9900 yes
C16 H16B 0.9900 yes
C16 O17 1.4214(19) yes
C18 H18A 0.9900 yes
C18 H18B 0.9900 yes
C18 C19 1.495(2) yes
C18 O17 1.4114(18) yes
C19 H19A 0.9900 yes
C19 H19B 0.9900 yes
C19 O20 1.4321(16) yes
C21 C22 1.3817(19) yes
C21 C26 1.4151(18) yes
C21 O20 1.3585(16) yes
C22 H22 0.9500 yes
C22 C23 1.392(2) yes
C23 H23 0.9500 yes
C23 C24 1.374(2) yes
C24 H24 0.9500 yes
C24 C25 1.395(2) yes
C25 H25 0.9500 yes
C25 C26 1.3834(19) yes
C26 O27 1.3654(16) yes
C28 H28A 0.9900 yes
C28 H28B 0.9900 yes
C28 C29 1.5087(19) yes
C28 O27 1.4321(15) yes
C29 H29A 0.9900 yes
C29 H29B 0.9900 yes
C29 O1 1.4216(16) yes

loop_
_geom_hbond_atom_site_label_D
_geom_hbond_atom_site_label_H
_geom_hbond_atom_site_label_A
_geom_hbond_site_symmetry_A
_geom_hbond_distance_DH
_geom_hbond_distance_HA
_geom_hbond_distance_DA
_geom_hbond_angle_DHA
C2 H2A O11 1_655 0.99 2.94 3.8408(17) 152.0
C6 H6 O1 3_766 0.95 2.69 3.5630(16) 153.8
C7 H7 O27 3_666 0.95 3.36 4.2170(17) 151.7
C13 H13B O14 3_576 0.99 3.36 4.3366(18) 170.0
C16 H16A O17 1_655 0.99 3.31 4.292(2) 172.4
C19 H19B O20 1_455 0.99 3.11 4.0729(18) 164.6
C29 H29A O17 1_655 0.99 2.95 3.9337(18) 172.0
C29 H29B O1 1_655 0.99 3.52 4.4497(17) 156.4

loop_
_geom_torsion_atom_site_label_1
_geom_torsion_atom_site_label_2
_geom_torsion_atom_site_label_3
_geom_torsion_atom_site_label_4
_geom_torsion
_geom_torsion_publ_flag
C2 C3 O4 C5 -178.30(10) yes
C3 C2 O1 C29 -171.31(11) yes
C5 C6 C7 C8 -1.1(2) yes
C5 C10 O11 C12 -160.54(11) yes
C6 C5 C10 C9 1.36(19) yes
C6 C5 C10 O11 -178.08(11) yes
C6 C5 O4 C3 -3.98(18) yes
C6 C7 C8 C9 1.1(2) yes
C7 C8 C9 C10 0.2(2) yes
C8 C9 C10 C5 -1.4(2) yes
C8 C9 C10 O11 177.99(12) yes
C9 C10 O11 C12 20.06(18) yes
C10 C5 C6 C7 -0.11(19) yes
C10 C5 O4 C3 175.18(11) yes
C12 C13 O14 C15 78.08(17) yes
C13 C12 O11 C10 176.07(11) yes
C15 C16 O17 C18 -179.56(12) yes
C16 C15 O14 C13 155.01(14) yes
C18 C19 O20 C21 174.35(11) yes
C19 C18 O17 C16 -146.68(13) yes
C21 C22 C23 C24 0.1(2) yes
C21 C26 O27 C28 175.96(11) yes
C22 C21 C26 C25 -1.16(19) yes
C22 C21 C26 O27 177.94(11) yes
C22 C21 O20 C19 -4.54(19) yes
C22 C23 C24 C25 -0.2(2) yes
C23 C24 C25 C26 -0.4(2) yes
C24 C25 C26 C21 1.10(19) yes
C24 C25 C26 O27 -177.90(12) yes
C25 C26 O27 C28 -5.00(18) yes
C26 C21 C22 C23 0.55(19) yes
C26 C21 O20 C19 174.39(11) yes
C28 C29 O1 C2 100.04(14) yes
C29 C28 O27 C26 -178.62(10) yes
O1 C2 C3 O4 -176.91(10) yes
O4 C5 C6 C7 179.02(12) yes
O4 C5 C10 C9 -177.86(11) yes
O4 C5 C10 O11 2.71(16) yes
O11 C12 C13 O14 -64.62(16) yes
O14 C15 C16 O17 72.03(17) yes
O17 C18 C19 O20 71.48(15) yes
O20 C21 C22 C23 179.43(12) yes
O20 C21 C26 C25 179.85(11) yes
O20 C21 C26 O27 -1.05(16) yes
O27 C28 C29 O1 -85.10(13) yes

_cod_database_fobs_code 2020841
